data_2207235
loop_
_publ_author_name
'Kong, Xiang-Jian'
'Ren, Yan-Ping'
'Long, La-Sheng'
'Huang, Rong-Bin'
'Zhang, Lan-Sun'

_publ_section_title
;Poly[[tris(\m~2~-4,4'-bipyridyl-\k^2^<i>N</i>:<i>N</i>')bis(\m~2~-nitrato-\k^2^<i>O</i>,<i>O</i>')hexa-\m~2~-oxo-dioxodimolybdenumtricopper(II)]
 tetrahydrate]: a polymeric hybrid framework containing Cu^2+^,
 4,4-bipyridine, [MoO~4~]^2{-^} and NO~3~^{-^} building units
;
_journal_coeditor_code HB6280
_journal_issue 11
_journal_name_full 'Acta Crystallographica Section E'
_journal_page_first m2346
_journal_page_last m2347
_journal_paper_doi 10.1107/S160053680503268X
_journal_volume 61
_journal_year 2005
_chemical_formula_iupac '[Cu3 Mo2 (N O3)2 O8 (C10 H8 N2)3], 4H2 O'
_chemical_formula_moiety 'C30 H24 Cu3 Mo2 N8 O14, 4H2 O'
_chemical_formula_structural 'Cu3, 3C10 H8 N2, 2N O3, 2Mo O4, 4H2 O'
_chemical_formula_sum 'C30 H32 Cu3 Mo2 N8 O18'
_chemical_formula_weight 1175.14
_chemical_name_systematic
;
Poly[[tris(\m~2~-4,4'-bipyridyl-\k^2^N:N')bis(\m~2~-nitrato-\k^2^O,O')
hexa-\m~2~oxo-dioxodimolybdenumtricopper(II)] tetrahydrate]
;
_space_group_IT_number 2
_symmetry_cell_setting triclinic
_symmetry_space_group_name_Hall '-P 1'
_symmetry_space_group_name_H-M 'P -1'
_atom_sites_solution_hydrogens geom
_atom_sites_solution_primary direct
_atom_sites_solution_secondary difmap
_audit_creation_method SHELXL-97
_cell_angle_alpha 79.523(3)
_cell_angle_beta 64.995(3)
_cell_angle_gamma 70.574(3)
_cell_formula_units_Z 1
_cell_length_a 9.6189(18)
_cell_length_b 10.639(2)
_cell_length_c 10.986(2)
_cell_measurement_reflns_used 5192
_cell_measurement_temperature 293(2)
_cell_measurement_theta_max 28.276
_cell_measurement_theta_min 2.439
_cell_volume 959.8(3)
_computing_cell_refinement 'SAINT (Bruker, 2001)'
_computing_data_collection 'SMART (Bruker, 2001)'
_computing_data_reduction SAINT
_computing_molecular_graphics 'ORTEPII (Johnson, 1976)'
_computing_publication_material SHELXL97
_computing_structure_refinement 'SHELXL97 (Sheldrick, 1997)'
_computing_structure_solution 'SHELXS97 (Sheldrick, 1997)'
_diffrn_measured_fraction_theta_full 0.981
_diffrn_measured_fraction_theta_max 0.981
_diffrn_measurement_device_type 'Bruker SMART APEX CCD'
_diffrn_measurement_method '\f and \w'
_diffrn_radiation_monochromator graphite
_diffrn_radiation_source 'fine-focus sealed tube'
_diffrn_radiation_type MoK\a
_diffrn_radiation_wavelength 0.71073
_diffrn_reflns_av_R_equivalents 0.0173
_diffrn_reflns_av_sigmaI/netI 0.0258
_diffrn_reflns_limit_h_max 11
_diffrn_reflns_limit_h_min -11
_diffrn_reflns_limit_k_max 13
_diffrn_reflns_limit_k_min -13
_diffrn_reflns_limit_l_max 13
_diffrn_reflns_limit_l_min -13
_diffrn_reflns_number 7441
_diffrn_reflns_theta_full 26.00
_diffrn_reflns_theta_max 26.00
_diffrn_reflns_theta_min 2.03
_diffrn_standards_decay_% 0
_exptl_absorpt_coefficient_mu 2.360
_exptl_absorpt_correction_T_max 0.765
_exptl_absorpt_correction_T_min 0.704
_exptl_absorpt_correction_type multi-scan
_exptl_absorpt_process_details '(SADABS; Bruker, 2001)'
_exptl_crystal_colour blue
_exptl_crystal_density_diffrn 2.064
_exptl_crystal_density_method 'not measured'
_exptl_crystal_description block
_exptl_crystal_F_000 583
_exptl_crystal_size_max 0.16
_exptl_crystal_size_mid 0.14
_exptl_crystal_size_min 0.12
_refine_diff_density_max 0.534
_refine_diff_density_min -0.802
_refine_ls_extinction_method none
_refine_ls_goodness_of_fit_ref 1.028
_refine_ls_hydrogen_treatment constr
_refine_ls_matrix_type full
_refine_ls_number_parameters 301
_refine_ls_number_reflns 3703
_refine_ls_number_restraints 0
_refine_ls_restrained_S_all 1.028
_refine_ls_R_factor_all 0.0339
_refine_ls_R_factor_gt 0.0321
_refine_ls_shift/su_max 0.004
_refine_ls_shift/su_mean 0.000
_refine_ls_structure_factor_coef Fsqd
_refine_ls_weighting_details 'calc w = 1/[\s^2^(Fo^2^)+(0.0454P)^2^+2.0607P] where P = (Fo^2^+2Fc^2^)/3'
_refine_ls_weighting_scheme calc
_refine_ls_wR_factor_gt 0.0839
_refine_ls_wR_factor_ref 0.0851
_reflns_number_gt 3482
_reflns_number_total 3703
_reflns_threshold_expression I>2\s(I)
_cod_data_source_file hb6280.cif
_cod_data_source_block I
_cod_database_code 2207235
_cod_database_fobs_code 2207235

loop_
_symmetry_equiv_pos_as_xyz
'x, y, z'
'-x, -y, -z'

loop_
_atom_site_label
_atom_site_fract_x
_atom_site_fract_y
_atom_site_fract_z
_atom_site_U_iso_or_equiv
_atom_site_adp_type
_atom_site_calc_flag
_atom_site_refinement_flags
_atom_site_occupancy
_atom_site_disorder_assembly
_atom_site_disorder_group
_atom_site_type_symbol
Mo1 0.64671(3) 0.79159(3) 0.59385(3) 0.01807(10) Uani d . 1 . . Mo
Cu1 0.34826(5) 0.84292(4) 0.45421(4) 0.01889(12) Uani d . 1 . . Cu
Cu2 1.0000 0.5000 0.5000 0.02089(14) Uani d S 1 . . Cu
O1 0.0584(6) 0.8051(5) 0.2709(5) 0.0777(13) Uani d . 1 . . O
O2 0.1836(4) 0.6484(3) 0.4045(3) 0.0417(7) Uani d . 1 . . O
O3 0.2125(3) 0.8518(3) 0.3638(2) 0.0253(5) Uani d . 1 . . O
O4 0.5021(3) 0.7915(3) 0.5352(2) 0.0328(6) Uani d . 1 . . O
O5 0.5631(3) 0.7882(3) 0.7668(3) 0.0359(6) Uani d . 1 . . O
O6 0.7066(3) 0.9342(3) 0.5342(3) 0.0363(6) Uani d . 1 . . O
O7 0.8114(3) 0.6508(2) 0.5398(2) 0.0280(6) Uani d . 1 . . O
N1 0.1575(4) 0.7628(4) 0.3517(3) 0.0375(8) Uani d . 1 . . N
N2 -0.4731(3) 0.8507(3) 1.2681(3) 0.0234(6) Uani d . 1 . . N
N3 0.1654(3) 0.8370(3) 0.6381(3) 0.0205(6) Uani d . 1 . . N
N4 0.9993(3) 0.4935(3) 0.3210(3) 0.0206(6) Uani d . 1 . . N
C1 -0.4745(4) 0.8167(4) 1.1579(4) 0.0321(9) Uani d . 1 . . C
H1A -0.5611 0.7902 1.1662 0.038 Uiso calc R 1 . . H
C2 -0.3555(4) 0.8188(4) 1.0334(4) 0.0307(8) Uani d . 1 . . C
H2A -0.3637 0.7968 0.9590 0.037 Uiso calc R 1 . . H
C3 -0.2239(4) 0.8534(3) 1.0187(3) 0.0224(7) Uani d . 1 . . C
C4 -0.0883(4) 0.8482(3) 0.8874(3) 0.0219(7) Uani d . 1 . . C
C5 -0.1118(4) 0.8687(4) 0.7697(3) 0.0244(7) Uani d . 1 . . C
H5A -0.2141 0.8865 0.7717 0.029 Uiso calc R 1 . . H
C6 0.0158(4) 0.8630(4) 0.6499(3) 0.0249(7) Uani d . 1 . . C
H6A -0.0034 0.8783 0.5715 0.030 Uiso calc R 1 . . H
C7 0.1880(4) 0.8170(4) 0.7530(4) 0.0260(8) Uani d . 1 . . C
H7A 0.2917 0.7989 0.7481 0.031 Uiso calc R 1 . . H
C8 0.0676(4) 0.8218(4) 0.8762(4) 0.0271(8) Uani d . 1 . . C
H8A 0.0896 0.8075 0.9531 0.033 Uiso calc R 1 . . H
C9 -0.2245(4) 0.8923(4) 1.1317(4) 0.0266(8) Uani d . 1 . . C
H9A -0.1393 0.9192 1.1261 0.032 Uiso calc R 1 . . H
C10 -0.3499(4) 0.8913(4) 1.2520(3) 0.0255(7) Uani d . 1 . . C
H10A -0.3491 0.9207 1.3264 0.031 Uiso calc R 1 . . H
C11 0.8610(5) 0.5110(4) 0.1817(4) 0.0302(8) Uani d . 1 . . C
H11A 0.7649 0.5202 0.1750 0.036 Uiso calc R 1 . . H
C12 0.8654(4) 0.5090(4) 0.3051(4) 0.0290(8) Uani d . 1 . . C
H12A 0.7703 0.5190 0.3809 0.035 Uiso calc R 1 . . H
C13 0.9996(4) 0.4995(3) 0.0674(3) 0.0224(7) Uani d . 1 . . C
C14 1.1367(4) 0.4855(4) 0.0859(4) 0.0268(8) Uani d . 1 . . C
H14A 1.2330 0.4785 0.0118 0.032 Uiso calc R 1 . . H
C15 1.1330(4) 0.4818(4) 0.2118(4) 0.0255(7) Uani d . 1 . . C
H15A 1.2280 0.4707 0.2214 0.031 Uiso calc R 1 . . H
O1W 0.4928(7) 0.5097(7) 0.3595(11) 0.168(4) Uani d . 1 . . O
O2W 1.4547(19) 0.567(2) -0.1054(18) 0.193(14) Uani d P 0.70 A 1 O
O2W' 1.374(2) 0.679(2) 0.0007(16) 0.080(6) Uani d P 0.30 B 2 O

loop_
_atom_site_aniso_label
_atom_site_aniso_U_11
_atom_site_aniso_U_22
_atom_site_aniso_U_33
_atom_site_aniso_U_12
_atom_site_aniso_U_13
_atom_site_aniso_U_23
Mo1 0.01497(15) 0.02091(16) 0.01656(16) -0.00256(11) -0.00605(11) -0.00199(11)
Cu1 0.0145(2) 0.0285(2) 0.0138(2) -0.00809(16) -0.00441(16) -0.00057(16)
Cu2 0.0205(3) 0.0249(3) 0.0151(3) 0.0037(2) -0.0107(2) -0.0061(2)
O1 0.086(3) 0.084(3) 0.084(3) -0.027(3) -0.054(3) 0.006(2)
O2 0.0505(19) 0.0309(15) 0.0513(19) -0.0091(13) -0.0313(16) 0.0038(13)
O3 0.0221(12) 0.0374(14) 0.0207(12) -0.0139(11) -0.0096(10) 0.0019(10)
O4 0.0185(13) 0.0565(18) 0.0226(13) -0.0093(12) -0.0103(11) 0.0025(12)
O5 0.0347(15) 0.0486(17) 0.0192(13) -0.0071(13) -0.0081(11) -0.0052(12)
O6 0.0399(16) 0.0268(14) 0.0372(16) -0.0137(12) -0.0067(13) -0.0030(12)
O7 0.0252(13) 0.0271(13) 0.0288(14) 0.0041(11) -0.0142(11) -0.0075(11)
N1 0.0332(18) 0.041(2) 0.0306(18) -0.0104(15) -0.0047(15) -0.0040(15)
N2 0.0196(14) 0.0328(16) 0.0171(14) -0.0104(12) -0.0047(11) -0.0010(12)
N3 0.0176(14) 0.0263(15) 0.0162(13) -0.0078(11) -0.0039(11) -0.0019(11)
N4 0.0234(15) 0.0225(14) 0.0163(14) -0.0025(11) -0.0100(11) -0.0042(11)
C1 0.0226(19) 0.055(3) 0.0215(18) -0.0175(18) -0.0034(15) -0.0090(17)
C2 0.0255(19) 0.051(2) 0.0191(17) -0.0177(17) -0.0047(15) -0.0078(16)
C3 0.0190(16) 0.0265(18) 0.0186(16) -0.0063(14) -0.0046(13) -0.0011(13)
C4 0.0208(17) 0.0222(17) 0.0195(17) -0.0077(13) -0.0029(14) -0.0030(13)
C5 0.0173(16) 0.0345(19) 0.0213(17) -0.0073(14) -0.0068(14) -0.0031(14)
C6 0.0204(17) 0.035(2) 0.0188(17) -0.0070(15) -0.0082(14) -0.0013(14)
C7 0.0192(17) 0.037(2) 0.0220(18) -0.0090(15) -0.0081(14) 0.0006(15)
C8 0.0243(18) 0.041(2) 0.0182(17) -0.0123(16) -0.0095(14) 0.0020(15)
C9 0.0237(18) 0.036(2) 0.0227(18) -0.0146(15) -0.0070(14) -0.0019(15)
C10 0.0262(18) 0.035(2) 0.0179(17) -0.0107(15) -0.0089(14) -0.0028(14)
C11 0.0241(18) 0.050(2) 0.0201(17) -0.0090(17) -0.0113(15) -0.0046(16)
C12 0.0234(18) 0.044(2) 0.0192(17) -0.0082(16) -0.0085(14) -0.0037(16)
C13 0.0279(18) 0.0246(17) 0.0184(17) -0.0076(14) -0.0125(14) -0.0012(13)
C14 0.0242(18) 0.038(2) 0.0188(17) -0.0100(16) -0.0069(14) -0.0033(15)
C15 0.0218(17) 0.0331(19) 0.0237(18) -0.0051(15) -0.0117(14) -0.0046(15)
O1W 0.051(3) 0.104(5) 0.319(12) -0.031(3) -0.061(5) 0.052(6)
O2W 0.110(9) 0.26(2) 0.24(2) -0.136(14) -0.107(13) 0.18(2)
O2W' 0.072(11) 0.116(15) 0.051(9) -0.060(11) -0.002(7) 0.004(9)

loop_
_atom_type_symbol
_atom_type_description
_atom_type_scat_dispersion_real
_atom_type_scat_dispersion_imag
_atom_type_scat_source
C C 0.0033 0.0016 'International Tables Vol C Tables 4.2.6.8 and 6.1.1.4'
H H 0.0000 0.0000 'International Tables Vol C Tables 4.2.6.8 and 6.1.1.4'
N N 0.0061 0.0033 'International Tables Vol C Tables 4.2.6.8 and 6.1.1.4'
O O 0.0106 0.0060 'International Tables Vol C Tables 4.2.6.8 and 6.1.1.4'
Cu Cu 0.3201 1.2651 'International Tables Vol C Tables 4.2.6.8 and 6.1.1.4'
Mo Mo -1.6832 0.6857 'International Tables Vol C Tables 4.2.6.8 and 6.1.1.4'

loop_
_geom_angle_atom_site_label_1
_geom_angle_atom_site_label_2
_geom_angle_atom_site_label_3
_geom_angle_site_symmetry_1
_geom_angle_site_symmetry_3
_geom_angle
_geom_angle_publ_flag
O5 Mo1 O6 . . 108.97(14) n
O5 Mo1 O7 . . 109.55(13) n
O6 Mo1 O7 . . 109.96(13) n
O5 Mo1 O4 . . 108.89(13) n
O6 Mo1 O4 . . 109.86(14) n
O7 Mo1 O4 . . 109.60(13) n
O4 Cu1 O3 . . 166.78(12) n
O4 Cu1 N3 . . 91.33(11) n
O3 Cu1 N3 . . 91.07(11) n
O4 Cu1 N2 . 1_654 90.14(11) n
O3 Cu1 N2 . 1_654 87.52(11) n
N3 Cu1 N2 . 1_654 178.53(11) n
O4 Cu1 O6 . 2_676 95.93(12) n
O3 Cu1 O6 . 2_676 97.07(11) n
N3 Cu1 O6 . 2_676 90.20(11) n
N2 Cu1 O6 1_654 2_676 89.54(11) n
O7 Cu2 O7 . 2_766 180.0 n
O7 Cu2 N4 . 2_766 90.12(11) n
O7 Cu2 N4 2_766 2_766 89.88(11) ?
O7 Cu2 N4 . . 89.88(11) n
O7 Cu2 N4 2_766 . 90.12(11) ?
N4 Cu2 N4 2_766 . 180.0 ?
O7 Cu2 O2 . 2_666 87.75(11) ?
O7 Cu2 O2 2_766 2_666 92.25(11) ?
N4 Cu2 O2 2_766 2_666 91.36(12) ?
N4 Cu2 O2 . 2_666 88.64(12) ?
O7 Cu2 O2 . 1_655 92.25(11) ?
O7 Cu2 O2 2_766 1_655 87.75(11) ?
N4 Cu2 O2 2_766 1_655 88.64(12) ?
N4 Cu2 O2 . 1_655 91.36(12) ?
O2 Cu2 O2 2_666 1_655 180.0 ?
N1 O3 Cu1 . . 130.5(2) n
Mo1 O4 Cu1 . . 163.42(18) n
Mo1 O6 Cu1 . 2_676 148.52(16) ?
Mo1 O7 Cu2 . . 171.98(15) n
O2 N1 O3 . . 122.9(4) n
O2 N1 O1 . . 121.6(4) n
O3 N1 O1 . . 115.5(3) n
C10 N2 C1 . . 116.6(3) ?
C10 N2 Cu1 . 1_456 120.9(2) ?
C1 N2 Cu1 . 1_456 122.5(2) ?
C6 N3 C7 . . 116.3(3) ?
C6 N3 Cu1 . . 121.5(2) ?
C7 N3 Cu1 . . 122.0(2) ?
C12 N4 C15 . . 117.8(3) ?
C12 N4 Cu2 . . 121.8(2) ?
C15 N4 Cu2 . . 120.3(2) ?
N2 C1 C2 . . 123.5(3) ?
N2 C1 H1A . . 118.2 ?
C2 C1 H1A . . 118.2 ?
C1 C2 C3 . . 119.5(3) ?
C1 C2 H2A . . 120.2 ?
C3 C2 H2A . . 120.2 ?
C2 C3 C9 . . 116.9(3) ?
C2 C3 C4 . . 121.1(3) ?
C9 C3 C4 . . 122.0(3) ?
C5 C4 C8 . . 116.8(3) ?
C5 C4 C3 . . 120.9(3) ?
C8 C4 C3 . . 122.3(3) ?
C6 C5 C4 . . 119.6(3) ?
C6 C5 H5A . . 120.2 ?
C4 C5 H5A . . 120.2 ?
N3 C6 C5 . . 124.0(3) ?
N3 C6 H6A . . 118.0 ?
C5 C6 H6A . . 118.0 ?
N3 C7 C8 . . 123.4(3) ?
N3 C7 H7A . . 118.3 ?
C8 C7 H7A . . 118.3 ?
C7 C8 C4 . . 119.9(3) ?
C7 C8 H8A . . 120.0 ?
C4 C8 H8A . . 120.0 ?
C10 C9 C3 . . 120.1(3) ?
C10 C9 H9A . . 120.0 ?
C3 C9 H9A . . 120.0 ?
N2 C10 C9 . . 123.2(3) ?
N2 C10 H10A . . 118.4 ?
C9 C10 H10A . . 118.4 ?
C12 C11 C13 . . 119.8(3) ?
C12 C11 H11A . . 120.1 ?
C13 C11 H11A . . 120.1 ?
N4 C12 C11 . . 122.8(3) ?
N4 C12 H12A . . 118.6 ?
C11 C12 H12A . . 118.6 ?
C14 C13 C11 . . 116.5(3) ?
C14 C13 C13 . 2_765 121.9(4) ?
C11 C13 C13 . 2_765 121.5(4) ?
C15 C14 C13 . . 120.6(3) ?
C15 C14 H14A . . 119.7 ?
C13 C14 H14A . . 119.7 ?
N4 C15 C14 . . 122.5(3) ?
N4 C15 H15A . . 118.7 ?
C14 C15 H15A . . 118.7 ?

loop_
_geom_bond_atom_site_label_1
_geom_bond_atom_site_label_2
_geom_bond_site_symmetry_2
_geom_bond_distance
_geom_bond_publ_flag
Mo1 O5 . 1.720(3) y
Mo1 O6 . 1.722(3) y
Mo1 O7 . 1.748(2) y
Mo1 O4 . 1.764(2) y
Cu1 O4 . 1.917(2) y
Cu1 O3 . 1.918(2) y
Cu1 N3 . 2.050(3) y
Cu1 N2 1_654 2.050(3) ?
Cu1 O6 2_676 2.267(3) y
Cu2 O2 2_666 2.529(3) y
Cu2 O2 1_655 2.529(3) ?
Cu2 O7 . 1.925(2) y
Cu2 O7 2_766 1.925(2) ?
Cu2 N4 2_766 1.984(3) ?
Cu2 N4 . 1.984(3) y
N1 O1 . 1.477(5) n
N1 O2 . 1.242(5) n
N1 O3 . 1.278(4) n
O6 Cu1 2_676 2.267(3) ?
N2 C10 . 1.326(5) ?
N2 C1 . 1.331(5) ?
N2 Cu1 1_456 2.050(3) ?
N3 C6 . 1.325(4) ?
N3 C7 . 1.338(4) ?
N4 C12 . 1.325(5) ?
N4 C15 . 1.324(5) ?
C1 C2 . 1.365(5) ?
C1 H1A . 0.9300 ?
C2 C3 . 1.372(5) ?
C2 H2A . 0.9300 ?
C3 C9 . 1.375(5) ?
C3 C4 . 1.475(5) y
C4 C5 . 1.372(5) ?
C4 C8 . 1.385(5) ?
C5 C6 . 1.363(5) ?
C5 H5A . 0.9300 ?
C6 H6A . 0.9300 ?
C7 C8 . 1.355(5) ?
C7 H7A . 0.9300 ?
C8 H8A . 0.9300 ?
C9 C10 . 1.362(5) ?
C9 H9A . 0.9300 ?
C10 H10A . 0.9300 ?
C11 C12 . 1.370(5) ?
C11 C13 . 1.379(5) ?
C11 H11A . 0.9300 ?
C12 H12A . 0.9300 ?
C13 C14 . 1.374(5) ?
C13 C13 2_765 1.477(6) y
C14 C15 . 1.361(5) ?
C14 H14A . 0.9300 ?
C15 H15A . 0.9300 ?
